data_9007649
loop_
_publ_author_name
'Gunawardane, R. P.'
'Howie, R. A.'
'Glasser, F. P.'

_publ_section_title
;
 Structure of the oxyapatite NaY9(SiO4)6O2
 Note: apatite structure
;
_journal_name_full 'Acta Crystallographica, Section B'
_journal_page_first 1564
_journal_page_last 1566
_journal_paper_doi 10.1107/S0567740882006396
_journal_volume 38
_journal_year 1982
_chemical_formula_structural NaY9(SiO4)6O2
_chemical_formula_sum 'Na0.5 O13 Si3 Y4.5'
_space_group_IT_number 176
_symmetry_space_group_name_Hall '-P 6c'
_symmetry_space_group_name_H-M 'P 63/m'
_cell_angle_alpha 90
_cell_angle_beta 90
_cell_angle_gamma 120
_cell_length_a 9.334
_cell_length_b 9.334
_cell_length_c 6.759
_cell_formula_units_Z 2
_cell_volume 509.975
_database_code_amcsd 0009765
_exptl_crystal_density_diffrn 4.583
_cod_original_formula_sum 'Na.5 Y4.5 Si3 O13'
_cod_database_code 9007649
_amcsd_formula_title NaY9(SiO4)6O2

loop_
_space_group_symop_operation_xyz
x,y,z
-x+y,-x,1/2-z
x-y,x,1/2+z
y,-x+y,-z
-y,x-y,z
x,y,1/2-z
-x,-y,1/2+z
x-y,x,-z
-x+y,-x,z
-y,x-y,1/2-z
y,-x+y,1/2+z
-x,-y,-z

loop_
_atom_site_aniso_label
_atom_site_aniso_U_11
_atom_site_aniso_U_22
_atom_site_aniso_U_33
_atom_site_aniso_U_12
_atom_site_aniso_U_13
_atom_site_aniso_U_23
Na2 0.01126 0.01126 0.00440 0.00563 0.00000 0.00000
Y2 0.01126 0.01126 0.00440 0.00563 0.00000 0.00000
Y1 0.00993 0.01126 0.00509 0.00480 0.00000 0.00000

loop_
_atom_site_label
_atom_site_fract_x
_atom_site_fract_y
_atom_site_fract_z
_atom_site_occupancy
_atom_site_U_iso_or_equiv
Na2 0.33333 0.66667 -0.00190 0.25000 0.00900
Y2 0.33333 0.66667 -0.00190 0.75000 0.00900
Y1 0.23750 0.00420 0.25000 1.00000 0.00894
Si 0.37230 0.39940 0.25000 1.00000 0.00329
O1 0.24860 0.33890 0.43800 1.00000 0.01507
O2 0.48680 0.31710 0.25000 1.00000 0.01241
O3 0.52520 0.40130 0.75000 1.00000 0.01051
O4 0.00000 0.00000 0.25000 1.00000 0.01520

loop_
_cod_related_entry_id
_cod_related_entry_database
_cod_related_entry_code
1 AMCSD 0009765
